data_7240344
loop_
_publ_author_name
'Tu, Jing'
'Chen, Hongjuan'
'Tian, Hongju'
'Yu, Xiangyong'
'Zheng, Baishu'
'Zhang, Shaowei'
'Ma, Pengtao'

_publ_section_title
;
 Temperature-Induced Structural Transformations Accompanied by Changes in
 Magnetic Properties of Two Copper Coordination Polymers
;
_journal_name_full CrystEngComm
_journal_paper_doi 10.1039/D0CE00391C
_journal_year 2020
_chemical_formula_moiety 'C12 H13 Cu2 N O11'
_chemical_formula_sum 'C12 H13 Cu2 N O11'
_chemical_formula_weight 474.31
_space_group_crystal_system triclinic
_space_group_IT_number 2
_space_group_name_Hall '-P 1'
_space_group_name_H-M_alt 'P -1'
_atom_sites_solution_hydrogens mixed
_audit_creation_date 2019-09-06
_audit_creation_method
;
Olex2 1.2
(compiled 2018.05.29 svn.r3508 for OlexSys, GUI svn.r5506)
;
_audit_update_record
;
2019-10-07 deposited with the CCDC.	2020-04-20 downloaded from the CCDC.
;
_cell_angle_alpha 73.946(2)
_cell_angle_beta 89.605(2)
_cell_angle_gamma 87.875(2)
_cell_formula_units_Z 2
_cell_length_a 7.5140(4)
_cell_length_b 9.0832(5)
_cell_length_c 11.5882(7)
_cell_measurement_reflns_used 943
_cell_measurement_temperature 296(2)
_cell_measurement_theta_max 27.45
_cell_measurement_theta_min 3.27
_cell_volume 759.54(7)
_computing_cell_refinement 'SAINT v8.37A (Bruker, 2015)'
_computing_data_reduction 'SAINT v8.37A (Bruker, 2015)'
_computing_molecular_graphics 'Olex2 (Dolomanov et al., 2009)'
_computing_publication_material 'Olex2 (Dolomanov et al., 2009)'
_computing_structure_refinement 'ShelXL (Sheldrick, 2015)'
_computing_structure_solution 'ShelXT (Sheldrick, 2015)'
_diffrn_ambient_temperature 296.15
_diffrn_measured_fraction_theta_full 0.983
_diffrn_measured_fraction_theta_max 0.983
_diffrn_measurement_device_type 'Bruker APEX-II CCD'
_diffrn_measurement_method '\f and \w scans'
_diffrn_radiation_type MoK\a
_diffrn_radiation_wavelength 0.71073
_diffrn_reflns_av_R_equivalents 0.0355
_diffrn_reflns_av_unetI/netI 0.0501
_diffrn_reflns_Laue_measured_fraction_full 0.983
_diffrn_reflns_Laue_measured_fraction_max 0.983
_diffrn_reflns_limit_h_max 5
_diffrn_reflns_limit_h_min -8
_diffrn_reflns_limit_k_max 7
_diffrn_reflns_limit_k_min -10
_diffrn_reflns_limit_l_max 13
_diffrn_reflns_limit_l_min -13
_diffrn_reflns_number 5698
_diffrn_reflns_point_group_measured_fraction_full 0.983
_diffrn_reflns_point_group_measured_fraction_max 0.983
_diffrn_reflns_theta_full 25.008
_diffrn_reflns_theta_max 25.008
_diffrn_reflns_theta_min 1.829
_diffrn_standards_number 0
_exptl_absorpt_coefficient_mu 2.866
_exptl_absorpt_correction_T_max 0.7456
_exptl_absorpt_correction_T_min 0.6623
_exptl_absorpt_correction_type multi-scan
_exptl_absorpt_process_details
;
SADABS-2016/2 (Bruker,2016/2) was used for absorption correction.
wR2(int) was 0.0544 before and 0.0427 after correction.
The Ratio of minimum to maximum transmission is 0.8883.
The \l/2 correction factor is Not present.
;
_exptl_crystal_colour Green
_exptl_crystal_density_diffrn 2.074
_exptl_crystal_description Sheet
_exptl_crystal_F_000 476
_exptl_crystal_size_max 0.28
_exptl_crystal_size_mid 0.12
_exptl_crystal_size_min 0.06
_exptl_transmission_factor_max 0.7456
_exptl_transmission_factor_min 0.6623
_refine_diff_density_max 0.565
_refine_diff_density_min -0.529
_refine_diff_density_rms 0.104
_refine_ls_extinction_method none
_refine_ls_goodness_of_fit_ref 1.044
_refine_ls_hydrogen_treatment constr
_refine_ls_matrix_type full
_refine_ls_number_parameters 238
_refine_ls_number_reflns 2630
_refine_ls_number_restraints 1
_refine_ls_restrained_S_all 1.045
_refine_ls_R_factor_all 0.0506
_refine_ls_R_factor_gt 0.0374
_refine_ls_shift/su_max 0.001
_refine_ls_shift/su_mean 0.000
_refine_ls_structure_factor_coef Fsqd
_refine_ls_weighting_details 'w=1/[\s^2^(Fo^2^)+(0.0411P)^2^+0.6534P] where P=(Fo^2^+2Fc^2^)/3'
_refine_ls_weighting_scheme calc
_refine_ls_wR_factor_gt 0.0844
_refine_ls_wR_factor_ref 0.0929
_reflns_Friedel_coverage 0.000
_reflns_number_gt 2080
_reflns_number_total 2630
_reflns_threshold_expression 'I > 2\s(I)'
_cod_data_source_file d0ce00391c2.cif
_cod_data_source_block z20180412a_0m
_cod_depositor_comments
;
The following automatic conversions were performed:

data item '_exptl_absorpt_correction_type' value 'Multi-scan' was
changed to 'multi-scan' in accordance with the
/home/data/users/saulius/crontab/automatic-downloads/rss-feeds/RSC/lib/dictionaries/cif_core.dic
dictionary named 'cif_core.dic' version 2.4.2 last updated on
2011-04-26.

Automatic conversion script
Id: cif_fix_values 7556 2019-12-06 15:28:31Z antanas 
;
_cod_database_code 7240344
_shelx_shelxl_version_number 2018/3
_shelx_space_group_comment
;
The symmetry employed for this shelxl refinement is uniquely defined
by the following loop, which should always be used as a source of
symmetry information in preference to the above space-group names.
They are only intended as comments.
;
_shelx_estimated_absorpt_t_max 0.847
_shelx_estimated_absorpt_t_min 0.501
_olex2_refinement_description
;
1. Fixed Uiso
 At 1.2 times of:
  All C(H) groups, All C(H,H) groups
 At 1.5 times of:
  All O(H,H) groups
2. Rigid bond restraints
 Cu1, O9
 with sigma for 1-2 distances of 0.002 and sigma for 1-3 distances of 0.002
3.a Rotating group:
 O9(H9A,H9B), O10(H10A,H10B), O11(H11A,H11B)
3.b Secondary CH2 refined with riding coordinates:
 C2(H2A,H2B), C3(H3A,H3B)
3.c Aromatic/amide H refined with riding coordinates:
 C8(H8), C10(H10), C12(H12)
;
_olex2_submission_special_instructions 'No special instructions were received'

loop_
_space_group_symop_operation_xyz
'x, y, z'
'-x, -y, -z'

loop_
_atom_site_label
_atom_site_type_symbol
_atom_site_fract_x
_atom_site_fract_y
_atom_site_fract_z
_atom_site_U_iso_or_equiv
_atom_site_adp_type
_atom_site_occupancy
_atom_site_site_symmetry_order
_atom_site_calc_flag
_atom_site_refinement_flags_posn
_atom_site_refinement_flags_adp
_atom_site_refinement_flags_occupancy
_atom_site_disorder_assembly
_atom_site_disorder_group
Cu1 Cu 0.65916(6) 0.61388(6) 0.21966(5) 0.01814(17) Uani 1 1 d . U . . .
Cu2 Cu 0.02533(7) 0.16479(6) 0.76684(5) 0.02330(18) Uani 1 1 d . . . . .
O1 O 0.9186(4) 0.6197(3) 0.2503(3) 0.0194(7) Uani 1 1 d . . . . .
O2 O 1.1375(4) 0.5323(4) 0.3822(3) 0.0295(8) Uani 1 1 d . . . . .
O3 O 0.6876(4) 0.5625(3) 0.0689(3) 0.0246(7) Uani 1 1 d . . . . .
O4 O 0.8074(4) 0.4175(4) -0.0382(3) 0.0305(8) Uani 1 1 d . . . . .
O5 O 0.3485(4) 0.0054(4) 0.1402(3) 0.0270(7) Uani 1 1 d . . . . .
O6 O 0.1196(4) -0.0090(4) 0.2667(3) 0.0288(8) Uani 1 1 d . . . . .
O7 O 0.1717(4) 0.1562(4) 0.6310(3) 0.0262(7) Uani 1 1 d . . . . .
O8 O 0.3891(4) 0.3184(4) 0.6386(3) 0.0254(7) Uani 1 1 d . . . . .
O9 O 0.6905(4) 0.8787(4) 0.1158(3) 0.0300(7) Uani 1 1 d . U . . .
H9A H 0.776078 0.917234 0.147246 0.045 Uiso 1 1 d GR . . . .
H9B H 0.592129 0.930593 0.120432 0.045 Uiso 1 1 d GR . . . .
O10 O 0.4047(4) 0.5905(4) 0.2137(3) 0.0378(9) Uani 1 1 d . . . . .
H10A H 0.368729 0.622316 0.141329 0.057 Uiso 1 1 d GR . . . .
H10B H 0.352592 0.642815 0.255336 0.057 Uiso 1 1 d GR . . . .
O11 O -0.0894(4) 0.1560(4) 0.9179(3) 0.0276(7) Uani 1 1 d . . . . .
H11A H -0.186598 0.104836 0.925512 0.041 Uiso 1 1 d GR . . . .
H11B H -0.117768 0.247906 0.922373 0.041 Uiso 1 1 d GR . . . .
N1 N 0.7781(4) 0.3463(4) 0.2847(3) 0.0179(8) Uani 1 1 d . . . . .
C1 C 0.9995(5) 0.5125(5) 0.3338(4) 0.0197(10) Uani 1 1 d . . . . .
C2 C 0.9139(6) 0.3596(5) 0.3702(4) 0.0199(10) Uani 1 1 d . . . . .
H2A H 1.004860 0.279089 0.376614 0.024 Uiso 1 1 calc R . . . .
H2B H 0.860154 0.345311 0.448731 0.024 Uiso 1 1 calc R . . . .
C3 C 0.8548(6) 0.3316(5) 0.1718(4) 0.0216(10) Uani 1 1 d . . . . .
H3A H 0.838242 0.228263 0.166571 0.026 Uiso 1 1 calc R . . . .
H3B H 0.981923 0.346333 0.172970 0.026 Uiso 1 1 calc R . . . .
C4 C 0.7746(5) 0.4447(5) 0.0603(4) 0.0202(10) Uani 1 1 d . . . . .
C5 C 0.2746(6) 0.0305(5) 0.2311(4) 0.0200(10) Uani 1 1 d . . . . .
C6 C 0.3113(5) 0.2275(5) 0.5921(4) 0.0199(10) Uani 1 1 d . . . . .
C7 C 0.6216(5) 0.2638(5) 0.3303(4) 0.0172(9) Uani 1 1 d . . . . .
C8 C 0.5304(5) 0.1855(5) 0.2625(4) 0.0182(9) Uani 1 1 d . . . . .
H8 H 0.574485 0.182069 0.188039 0.022 Uiso 1 1 calc R . . . .
C9 C 0.3731(5) 0.1123(5) 0.3056(4) 0.0170(9) Uani 1 1 d . . . . .
C10 C 0.3051(5) 0.1182(5) 0.4153(4) 0.0172(9) Uani 1 1 d . . . . .
H10 H 0.203463 0.065854 0.445794 0.021 Uiso 1 1 calc R . . . .
C11 C 0.3911(5) 0.2040(5) 0.4800(4) 0.0168(9) Uani 1 1 d . . . . .
C12 C 0.5472(5) 0.2754(5) 0.4370(4) 0.0192(10) Uani 1 1 d . . . . .
H12 H 0.603148 0.332289 0.480743 0.023 Uiso 1 1 calc R . . . .

loop_
_atom_site_aniso_label
_atom_site_aniso_U_11
_atom_site_aniso_U_22
_atom_site_aniso_U_33
_atom_site_aniso_U_23
_atom_site_aniso_U_13
_atom_site_aniso_U_12
Cu1 0.0169(3) 0.0249(3) 0.0170(3) -0.0126(2) 0.0026(2) -0.0049(2)
Cu2 0.0264(3) 0.0272(3) 0.0223(3) -0.0156(3) 0.0108(2) -0.0135(2)
O1 0.0190(15) 0.0191(16) 0.0213(17) -0.0071(14) -0.0002(13) -0.0046(13)
O2 0.0198(16) 0.044(2) 0.0291(19) -0.0153(16) -0.0011(14) -0.0118(15)
O3 0.0283(17) 0.0302(18) 0.0184(18) -0.0121(15) -0.0028(13) 0.0021(14)
O4 0.0315(18) 0.048(2) 0.0199(18) -0.0232(16) 0.0018(14) -0.0011(16)
O5 0.0265(17) 0.0384(19) 0.0243(18) -0.0212(16) 0.0085(14) -0.0131(15)
O6 0.0251(17) 0.0396(19) 0.0320(19) -0.0253(16) 0.0139(14) -0.0196(15)
O7 0.0269(17) 0.0350(19) 0.0242(18) -0.0186(15) 0.0152(14) -0.0178(15)
O8 0.0232(16) 0.0391(19) 0.0222(18) -0.0207(15) 0.0097(13) -0.0163(14)
O9 0.0295(17) 0.0321(15) 0.028(2) -0.0082(14) 0.0038(15) 0.0015(15)
O10 0.0191(17) 0.077(3) 0.026(2) -0.028(2) 0.0004(14) -0.0059(17)
O11 0.0323(18) 0.0293(18) 0.0260(19) -0.0146(15) 0.0108(14) -0.0120(15)
N1 0.0201(18) 0.023(2) 0.0136(19) -0.0095(16) 0.0041(15) -0.0075(16)
C1 0.019(2) 0.027(2) 0.020(2) -0.017(2) 0.0091(19) -0.0082(19)
C2 0.019(2) 0.024(2) 0.016(2) -0.005(2) -0.0014(18) -0.0035(19)
C3 0.018(2) 0.021(2) 0.028(3) -0.009(2) 0.0037(19) -0.0032(18)
C4 0.016(2) 0.029(3) 0.021(3) -0.014(2) 0.0070(18) -0.0104(19)
C5 0.022(2) 0.021(2) 0.017(2) -0.005(2) 0.0043(19) -0.0067(19)
C6 0.018(2) 0.025(2) 0.019(2) -0.010(2) 0.0007(19) -0.0007(19)
C7 0.020(2) 0.016(2) 0.017(2) -0.0061(19) 0.0025(18) -0.0053(18)
C8 0.022(2) 0.021(2) 0.015(2) -0.0099(19) 0.0064(18) -0.0063(19)
C9 0.020(2) 0.016(2) 0.017(2) -0.0076(19) 0.0014(18) -0.0044(18)
C10 0.018(2) 0.020(2) 0.015(2) -0.0060(19) 0.0051(17) -0.0056(18)
C11 0.017(2) 0.023(2) 0.013(2) -0.0074(19) 0.0020(17) -0.0036(18)
C12 0.020(2) 0.022(2) 0.020(2) -0.014(2) 0.0005(18) -0.0055(18)

loop_
_atom_type_symbol
_atom_type_description
_atom_type_scat_dispersion_real
_atom_type_scat_dispersion_imag
_atom_type_scat_source
C C 0.0033 0.0016 'International Tables Vol C Tables 4.2.6.8 and 6.1.1.4'
H H 0.0000 0.0000 'International Tables Vol C Tables 4.2.6.8 and 6.1.1.4'
Cu Cu 0.3201 1.2651 'International Tables Vol C Tables 4.2.6.8 and 6.1.1.4'
N N 0.0061 0.0033 'International Tables Vol C Tables 4.2.6.8 and 6.1.1.4'
O O 0.0106 0.0060 'International Tables Vol C Tables 4.2.6.8 and 6.1.1.4'

loop_
_geom_angle_atom_site_label_1
_geom_angle_atom_site_label_2
_geom_angle_atom_site_label_3
_geom_angle
_geom_angle_site_symmetry_1
_geom_angle_site_symmetry_3
_geom_angle_publ_flag
O1 Cu1 O9 83.54(11) . . ?
O1 Cu1 N1 72.33(11) . . ?
O3 Cu1 O1 95.28(12) . . ?
O3 Cu1 O9 89.56(12) . . ?
O3 Cu1 N1 77.46(12) . . ?
O8 Cu1 O1 89.15(12) 2_666 . ?
O8 Cu1 O3 173.70(13) 2_666 . ?
O8 Cu1 O9 86.49(12) 2_666 . ?
O8 Cu1 O10 85.73(13) 2_666 . ?
O8 Cu1 N1 108.22(13) 2_666 . ?
O9 Cu1 N1 151.16(11) . . ?
O10 Cu1 O1 171.72(14) . . ?
O10 Cu1 O3 90.35(13) . . ?
O10 Cu1 O9 102.60(14) . . ?
O10 Cu1 N1 103.12(14) . . ?
O1 Cu2 H9A 95.6(5) 2_666 2_666 ?
O6 Cu2 O1 152.18(14) 2_556 2_666 ?
O6 Cu2 H9A 112.1(5) 2_556 2_666 ?
O7 Cu2 O1 92.29(13) . 2_666 ?
O7 Cu2 O6 88.43(12) . 2_556 ?
O7 Cu2 H9A 83.60(14) . 2_666 ?
O11 Cu2 O1 89.59(12) . 2_666 ?
O11 Cu2 O6 94.09(13) . 2_556 ?
O11 Cu2 O7 170.85(14) . . ?
O11 Cu2 H9A 87.31(14) . 2_666 ?
Cu2 O1 Cu1 107.56(13) 2_666 . ?
C1 O1 Cu1 121.2(3) . . ?
C1 O1 Cu2 118.6(2) . 2_666 ?
C4 O3 Cu1 122.6(3) . . ?
C5 O6 Cu2 129.7(3) . 2_556 ?
C6 O7 Cu2 129.3(3) . . ?
C6 O8 Cu1 132.6(3) . 2_666 ?
Cu1 O9 H9A 110.7 . . ?
Cu1 O9 H9B 110.2 . . ?
H9A O9 H9B 108.2 . . ?
Cu1 O10 H10A 109.5 . . ?
Cu1 O10 H10B 109.2 . . ?
H10A O10 H10B 109.4 . . ?
Cu2 O11 H11A 111.0 . . ?
Cu2 O11 H11B 110.3 . . ?
H11A O11 H11B 108.0 . . ?
C2 N1 Cu1 100.3(2) . . ?
C2 N1 C3 112.3(3) . . ?
C3 N1 Cu1 100.2(2) . . ?
C7 N1 Cu1 102.0(2) . . ?
C7 N1 C2 118.3(3) . . ?
C7 N1 C3 118.9(3) . . ?
O1 C1 C2 116.5(3) . . ?
O2 C1 O1 123.1(4) . . ?
O2 C1 C2 120.4(4) . . ?
N1 C2 C1 112.2(4) . . ?
N1 C2 H2A 109.2 . . ?
N1 C2 H2B 109.2 . . ?
C1 C2 H2A 109.2 . . ?
C1 C2 H2B 109.2 . . ?
H2A C2 H2B 107.9 . . ?
N1 C3 H3A 108.7 . . ?
N1 C3 H3B 108.7 . . ?
N1 C3 C4 114.0(3) . . ?
H3A C3 H3B 107.6 . . ?
C4 C3 H3A 108.7 . . ?
C4 C3 H3B 108.7 . . ?
O3 C4 C3 120.3(4) . . ?
O4 C4 O3 123.0(4) . . ?
O4 C4 C3 116.6(4) . . ?
O5 C5 O6 124.8(4) . . ?
O5 C5 C9 119.5(4) . . ?
O6 C5 C9 115.7(4) . . ?
O7 C6 C11 117.3(4) . . ?
O8 C6 O7 126.2(4) . . ?
O8 C6 C11 116.5(4) . . ?
C8 C7 N1 121.1(4) . . ?
C12 C7 N1 119.9(3) . . ?
C12 C7 C8 118.5(4) . . ?
C7 C8 H8 119.8 . . ?
C7 C8 C9 120.4(4) . . ?
C9 C8 H8 119.8 . . ?
C8 C9 C5 120.1(4) . . ?
C10 C9 C5 119.6(4) . . ?
C10 C9 C8 120.3(4) . . ?
C9 C10 H10 120.4 . . ?
C9 C10 C11 119.1(4) . . ?
C11 C10 H10 120.4 . . ?
C10 C11 C6 120.8(4) . . ?
C12 C11 C6 119.0(4) . . ?
C12 C11 C10 120.1(4) . . ?
C7 C12 C11 121.3(4) . . ?
C7 C12 H12 119.4 . . ?
C11 C12 H12 119.4 . . ?

loop_
_geom_bond_atom_site_label_1
_geom_bond_atom_site_label_2
_geom_bond_distance
_geom_bond_site_symmetry_2
_geom_bond_publ_flag
Cu1 O1 1.989(3) . ?
Cu1 O3 1.937(3) . ?
Cu1 O8 1.935(3) 2_666 ?
Cu1 O9 2.393(3) . ?
Cu1 O10 1.935(3) . ?
Cu1 N1 2.472(4) . ?
Cu2 O1 1.974(3) 2_666 ?
Cu2 O6 1.940(3) 2_556 ?
Cu2 O7 1.932(3) . ?
Cu2 H9A 1.82(3) 2_666 ?
Cu2 O11 1.929(3) . ?
O1 C1 1.303(5) . ?
O2 C1 1.225(5) . ?
O3 C4 1.261(5) . ?
O4 C4 1.254(5) . ?
O5 C5 1.259(5) . ?
O6 C5 1.264(5) . ?
O7 C6 1.267(5) . ?
O8 C6 1.265(5) . ?
O9 H9A 0.8720 . ?
O9 H9B 0.8711 . ?
O10 H10A 0.8507 . ?
O10 H10B 0.8502 . ?
O11 H11A 0.8707 . ?
O11 H11B 0.8695 . ?
N1 C2 1.459(5) . ?
N1 C3 1.464(5) . ?
N1 C7 1.436(5) . ?
C1 C2 1.503(6) . ?
C2 H2A 0.9700 . ?
C2 H2B 0.9700 . ?
C3 H3A 0.9700 . ?
C3 H3B 0.9700 . ?
C3 C4 1.522(6) . ?
C5 C9 1.499(6) . ?
C6 C11 1.492(6) . ?
C7 C8 1.395(6) . ?
C7 C12 1.382(6) . ?
C8 H8 0.9300 . ?
C8 C9 1.398(6) . ?
C9 C10 1.382(6) . ?
C10 H10 0.9300 . ?
C10 C11 1.397(6) . ?
C11 C12 1.383(6) . ?
C12 H12 0.9300 . ?
